data_7038921
loop_
_publ_author_name
'Levason, William'
'Pugh, David'
'Purkis, Jamie M.'
'Reid, Gillian'

_publ_section_title
;
 Complexes of Group 2 dications with soft thioether- and
 selenoether-containing macrocycles.
;
_journal_issue 18
_journal_name_full 'Dalton transactions (Cambridge, England : 2003)'
_journal_page_first 7900
_journal_page_last 7911
_journal_paper_doi 10.1039/c6dt00808a
_journal_volume 45
_journal_year 2016
_chemical_formula_moiety '2(C32 H12 B F24), C16 H24 N8 Sr'
_chemical_formula_sum 'C80 H48 B2 F48 N8 Sr'
_chemical_formula_weight 2142.50
_chemical_name_systematic
;
 ?
;
_space_group_crystal_system tetragonal
_space_group_IT_number 126
_space_group_name_Hall '-P 4a 2bc'
_space_group_name_H-M_alt 'P 4/n n c'
_symmetry_space_group_name_Hall '-P 4a 2bc'
_symmetry_space_group_name_H-M 'P 4/n n c :2'
_atom_sites_solution_hydrogens geom
_audit_creation_method SHELXL-2013
_audit_update_record
;
2016-02-23 deposited with the CCDC.
2016-03-28 downloaded from the CCDC.
;
_cell_angle_alpha 90
_cell_angle_beta 90
_cell_angle_gamma 90
_cell_formula_units_Z 2
_cell_length_a 15.892(3)
_cell_length_b 15.892(3)
_cell_length_c 18.290(5)
_cell_measurement_reflns_used 10385
_cell_measurement_temperature 100(2)
_cell_measurement_theta_max 27.5
_cell_measurement_theta_min 2.6
_cell_volume 4619.2(18)
_computing_cell_refinement
;
CrystalClear-SM Expert 2.1 b29 (Rigaku, 2013)
;
_computing_data_collection
;
CrystalClear-SM Expert 2.1 b29 (Rigaku, 2013)
;
_computing_data_reduction
;
CrystalClear-SM Expert 2.1 b29 (Rigaku, 2013)
;
_computing_molecular_graphics 'ORTEP-III (Farrugia, 2012)'
_computing_publication_material 'PLATON (Spek, 2003), WinGX (Farrugia, 1999) and enCIFer (Allen et al., 2004).'
_computing_structure_refinement 'SHELXL-2013 (Sheldrick, 2013)'
_computing_structure_solution 'SUPERFLIP (Palatinus and Chapuis, 2007)'
_diffrn_ambient_temperature 100(2)
_diffrn_detector CCD
_diffrn_detector_area_resol_mean 28.5714
_diffrn_measured_fraction_theta_full 0.977
_diffrn_measured_fraction_theta_max 0.997
_diffrn_measurement_device
;
AFC12 (Right): Kappa 3 circle
;
_diffrn_measurement_device_type
;
Rigaku Saturn724+ (2x2 bin mode)
;
_diffrn_measurement_method 'profile data from \w-scans'
_diffrn_measurement_specimen_support Fiber
_diffrn_radiation_monochromator Mirrors
_diffrn_radiation_type MoK\a
_diffrn_radiation_wavelength 0.71073
_diffrn_reflns_av_R_equivalents 0.120
_diffrn_reflns_av_unetI/netI 0.0440
_diffrn_reflns_Laue_measured_fraction_full 0.977
_diffrn_reflns_Laue_measured_fraction_max 0.997
_diffrn_reflns_limit_h_max 17
_diffrn_reflns_limit_h_min -20
_diffrn_reflns_limit_k_max 20
_diffrn_reflns_limit_k_min -20
_diffrn_reflns_limit_l_max 23
_diffrn_reflns_limit_l_min -23
_diffrn_reflns_number 31835
_diffrn_reflns_point_group_measured_fraction_full 0.977
_diffrn_reflns_point_group_measured_fraction_max 0.997
_diffrn_reflns_theta_full 25.242
_diffrn_reflns_theta_max 25.027
_diffrn_reflns_theta_min 3.075
_diffrn_source 'Sealed Tube'
_exptl_absorpt_coefficient_mu 0.727
_exptl_absorpt_correction_T_max 1.000
_exptl_absorpt_correction_T_min 0.560
_exptl_absorpt_correction_type multi-scan
_exptl_absorpt_process_details 'CrystalClear-SM Expert 2.1 b29 (Rigaku, 2013)'
_exptl_crystal_colour colourless
_exptl_crystal_density_diffrn 1.540
_exptl_crystal_description block
_exptl_crystal_F_000 2128
_exptl_crystal_size_max 0.090
_exptl_crystal_size_mid 0.050
_exptl_crystal_size_min 0.050
_refine_diff_density_max 0.692
_refine_diff_density_min -0.393
_refine_diff_density_rms 0.110
_refine_ls_extinction_method none
_refine_ls_goodness_of_fit_ref 1.024
_refine_ls_hydrogen_treatment constr
_refine_ls_matrix_type full
_refine_ls_number_parameters 187
_refine_ls_number_reflns 2053
_refine_ls_number_restraints 26
_refine_ls_restrained_S_all 1.123
_refine_ls_R_factor_all 0.1060
_refine_ls_R_factor_gt 0.0768
_refine_ls_shift/su_max 0.000
_refine_ls_shift/su_mean 0.000
_refine_ls_structure_factor_coef Fsqd
_refine_ls_weighting_details 'w=1/[\s^2^(Fo^2^)+(0.1474P)^2^] where P=(Fo^2^+2Fc^2^)/3'
_refine_ls_weighting_scheme calc
_refine_ls_wR_factor_gt 0.1984
_refine_ls_wR_factor_ref 0.2180
_reflns_Friedel_coverage 0.000
_reflns_number_gt 1346
_reflns_number_total 2053
_reflns_threshold_expression 'I > 2\s(I)'
_cod_data_source_file c6dt00808a2.cif
_cod_data_source_block shelx
_cod_depositor_comments 'Adding full bibliography for 7038913--7038924.cif.'
_cod_original_cell_volume 4619(2)
_cod_database_code 7038921
_shelx_space_group_comment
;
The symmetry employed for this shelxl refinement is uniquely defined
by the following loop, which should always be used as a source of
symmetry information in preference to the above space-group names.
They are only intended as comments.
;
_shelx_estimated_absorpt_t_min 0.937
_shelx_estimated_absorpt_t_max 0.965
_shelxl_version_number 2013-4

loop_
_space_group_symop_operation_xyz
'x, y, z'
'-x+1/2, -y+1/2, z'
'-y+1/2, x, z'
'y, -x+1/2, z'
'-x+1/2, y, -z+1/2'
'x, -y+1/2, -z+1/2'
'y, x, -z+1/2'
'-y+1/2, -x+1/2, -z+1/2'
'-x, -y, -z'
'x-1/2, y-1/2, -z'
'y-1/2, -x, -z'
'-y, x-1/2, -z'
'x-1/2, -y, z-1/2'
'-x, y-1/2, z-1/2'
'-y, -x, z-1/2'
'y-1/2, x-1/2, z-1/2'

loop_
_atom_site_label
_atom_site_type_symbol
_atom_site_fract_x
_atom_site_fract_y
_atom_site_fract_z
_atom_site_U_iso_or_equiv
_atom_site_adp_type
_atom_site_occupancy
_atom_site_site_symmetry_order
_atom_site_calc_flag
_atom_site_refinement_flags_posn
_atom_site_refinement_flags_adp
_atom_site_refinement_flags_occupancy
_atom_site_disorder_assembly
_atom_site_disorder_group
C1 C 0.3341(2) 0.7588(2) 0.9479(2) 0.0379(9) Uani 1 1 d . . . . .
C2 C 0.4100(3) 0.7184(3) 0.9614(2) 0.0440(10) Uani 1 1 d . . . . .
H2 H 0.4135 0.6801 1.0011 0.053 Uiso 1 1 calc R U . . .
C3 C 0.4812(3) 0.7322(3) 0.9185(3) 0.0502(12) Uani 1 1 d . . . . .
C4 C 0.4795(3) 0.7873(3) 0.8606(3) 0.0507(12) Uani 1 1 d . . . . .
H4 H 0.5284 0.7970 0.8319 0.061 Uiso 1 1 calc R U . . .
C5 C 0.4048(3) 0.8280(3) 0.8450(2) 0.0476(11) Uani 1 1 d . . . . .
C6 C 0.3334(3) 0.8134(3) 0.8870(2) 0.0432(10) Uani 1 1 d . . . . .
H6 H 0.2824 0.8410 0.8743 0.052 Uiso 1 1 calc R U . . .
C7 C 0.5620(3) 0.6865(4) 0.9386(3) 0.0710(17) Uani 1 1 d D . . . .
C8 C 0.3982(3) 0.8882(3) 0.7828(3) 0.0560(13) Uani 1 1 d . . . . .
C9 C 0.6609(3) 0.5685(3) 0.1370(3) 0.0586(13) Uani 1 1 d . . . . .
C10 C 0.6204(4) 0.5028(3) 0.0943(3) 0.0678(15) Uani 1 1 d . . . . .
H10A H 0.6140 0.5217 0.0436 0.102 Uiso 1 1 calc R U . . .
H10B H 0.5649 0.4905 0.1150 0.102 Uiso 1 1 calc R U . . .
H10C H 0.6551 0.4518 0.0954 0.102 Uiso 1 1 calc R U . . .
N1 N 0.6922(3) 0.6199(3) 0.1713(2) 0.0645(12) Uani 1 1 d . . . . .
F1A F 0.6163(5) 0.6908(5) 0.8757(7) 0.091(4) Uani 0.592(18) 1 d . . P A 1
F2A F 0.6005(7) 0.7165(8) 0.9926(8) 0.111(4) Uani 0.592(18) 1 d D U P A 1
F3A F 0.5467(12) 0.6032(12) 0.9397(11) 0.080(5) Uani 0.592(18) 1 d . . P A 1
F1B F 0.5713(8) 0.6835(8) 1.0157(5) 0.072(4) Uani 0.408(18) 1 d D U P A 2
F2B F 0.5652(16) 0.6102(13) 0.9246(13) 0.055(4) Uani 0.408(18) 1 d . . P A 2
F3B F 0.6308(6) 0.7271(8) 0.9273(11) 0.086(5) Uani 0.408(18) 1 d . U P A 2
F4 F 0.3760(3) 0.9636(2) 0.80308(18) 0.1106(15) Uani 1 1 d . U . . .
F5 F 0.4711(2) 0.8965(3) 0.74594(19) 0.0951(13) Uani 1 1 d . . . . .
F6 F 0.3437(2) 0.8638(2) 0.73158(16) 0.0763(10) Uani 1 1 d . . . . .
Sr1 Sr 0.7500 0.7500 0.2500 0.0489(4) Uani 1 8 d S T P . .
B1 B 0.2500 0.7500 1.0000 0.038(2) Uani 1 4 d S T P . .

loop_
_atom_site_aniso_label
_atom_site_aniso_U_11
_atom_site_aniso_U_22
_atom_site_aniso_U_33
_atom_site_aniso_U_23
_atom_site_aniso_U_13
_atom_site_aniso_U_12
C1 0.031(2) 0.033(2) 0.049(2) -0.0051(18) -0.0032(17) -0.0018(16)
C2 0.041(2) 0.034(2) 0.057(2) -0.0038(19) 0.003(2) -0.0013(19)
C3 0.041(3) 0.038(2) 0.072(3) -0.004(2) 0.002(2) -0.0020(19)
C4 0.041(3) 0.046(3) 0.066(3) -0.013(2) 0.014(2) -0.012(2)
C5 0.053(3) 0.037(2) 0.053(3) -0.009(2) 0.004(2) -0.010(2)
C6 0.038(2) 0.037(2) 0.055(2) -0.0066(19) -0.0010(19) -0.0047(18)
C7 0.040(3) 0.058(4) 0.115(5) 0.010(3) 0.027(3) 0.002(2)
C8 0.056(3) 0.057(3) 0.055(3) -0.006(2) 0.008(3) -0.013(2)
C9 0.061(3) 0.051(3) 0.064(3) 0.006(3) 0.000(3) 0.003(2)
C10 0.084(4) 0.060(3) 0.060(3) 0.000(3) -0.001(3) -0.002(3)
N1 0.062(3) 0.064(3) 0.068(3) -0.006(2) -0.002(2) -0.001(2)
F1A 0.052(4) 0.087(5) 0.133(8) 0.032(5) 0.041(5) 0.022(3)
F2A 0.062(5) 0.106(7) 0.164(8) -0.049(6) -0.044(5) 0.014(4)
F3A 0.055(7) 0.066(6) 0.118(10) 0.031(5) 0.014(5) 0.010(4)
F1B 0.049(6) 0.070(6) 0.097(6) -0.014(4) -0.031(4) 0.007(4)
F2B 0.059(11) 0.037(7) 0.070(7) -0.011(6) -0.003(8) 0.014(6)
F3B 0.052(5) 0.083(7) 0.123(9) 0.034(6) -0.014(5) -0.003(4)
F4 0.209(4) 0.053(2) 0.070(2) 0.0139(17) 0.020(2) 0.013(2)
F5 0.068(2) 0.132(3) 0.084(2) 0.039(2) 0.0049(18) -0.037(2)
F6 0.069(2) 0.090(2) 0.070(2) 0.0189(17) -0.0036(15) -0.0183(18)
Sr1 0.0459(5) 0.0459(5) 0.0550(7) 0.000 0.000 0.000
B1 0.031(3) 0.031(3) 0.053(5) 0.000 0.000 0.000

loop_
_atom_type_symbol
_atom_type_description
_atom_type_scat_dispersion_real
_atom_type_scat_dispersion_imag
_atom_type_scat_source
C C 0.0033 0.0016 'International Tables Vol C Tables 4.2.6.8 and 6.1.1.4'
H H 0.0000 0.0000 'International Tables Vol C Tables 4.2.6.8 and 6.1.1.4'
N N 0.0061 0.0033 'International Tables Vol C Tables 4.2.6.8 and 6.1.1.4'
F F 0.0171 0.0103 'International Tables Vol C Tables 4.2.6.8 and 6.1.1.4'
Sr Sr -1.5307 3.2498 'International Tables Vol C Tables 4.2.6.8 and 6.1.1.4'
B B 0.0013 0.0007 'International Tables Vol C Tables 4.2.6.8 and 6.1.1.4'

loop_
_geom_angle_atom_site_label_1
_geom_angle_atom_site_label_2
_geom_angle_atom_site_label_3
_geom_angle
_geom_angle_site_symmetry_1
_geom_angle_site_symmetry_3
C2 C1 C6 115.6(4) . .
C2 C1 B1 124.2(3) . .
C6 C1 B1 120.1(3) . .
C1 C2 C3 122.2(4) . .
C1 C2 H2 118.9 . .
C3 C2 H2 118.9 . .
C4 C3 C2 121.2(4) . .
C4 C3 C7 120.5(4) . .
C2 C3 C7 118.3(4) . .
C3 C4 C5 118.3(4) . .
C3 C4 H4 120.9 . .
C5 C4 H4 120.9 . .
C4 C5 C6 120.7(4) . .
C4 C5 C8 121.2(4) . .
C6 C5 C8 118.1(4) . .
C5 C6 C1 122.1(4) . .
C5 C6 H6 119.0 . .
C1 C6 H6 119.0 . .
F2B C7 F3B 114.9(13) . .
F2A C7 F3A 116.8(12) . .
F2B C7 F1B 99.7(12) . .
F3B C7 F1B 95.1(8) . .
F2A C7 F1A 108.6(8) . .
F3A C7 F1A 99.6(8) . .
F2B C7 C3 116.9(12) . .
F2A C7 C3 114.9(6) . .
F3B C7 C3 116.0(6) . .
F3A C7 C3 108.7(10) . .
F1B C7 C3 110.1(6) . .
F1A C7 C3 106.8(5) . .
F4 C8 F6 107.0(5) . .
F4 C8 F5 106.5(5) . .
F6 C8 F5 103.6(4) . .
F4 C8 C5 113.0(4) . .
F6 C8 C5 113.3(4) . .
F5 C8 C5 112.6(4) . .
N1 C9 C10 179.1(6) . .
C9 C10 H10A 109.5 . .
C9 C10 H10B 109.5 . .
H10A C10 H10B 109.5 . .
C9 C10 H10C 109.5 . .
H10A C10 H10C 109.5 . .
H10B C10 H10C 109.5 . .
C9 N1 Sr1 173.7(4) . .
N1 Sr1 N1 144.71(19) . 8_665
N1 Sr1 N1 139.94(19) . 6_565
N1 Sr1 N1 73.27(9) 8_665 6_565
N1 Sr1 N1 73.27(9) . 4_565
N1 Sr1 N1 139.94(19) 8_665 4_565
N1 Sr1 N1 76.09(19) 6_565 4_565
N1 Sr1 N1 115.10(19) . 2_665
N1 Sr1 N1 76.09(19) 8_665 2_665
N1 Sr1 N1 79.08(19) 6_565 2_665
N1 Sr1 N1 73.27(9) 4_565 2_665
N1 Sr1 N1 76.09(19) . 7
N1 Sr1 N1 115.10(19) 8_665 7
N1 Sr1 N1 73.27(9) 6_565 7
N1 Sr1 N1 79.08(19) 4_565 7
N1 Sr1 N1 144.71(19) 2_665 7
N1 Sr1 N1 73.27(9) . 3_655
N1 Sr1 N1 79.08(19) 8_665 3_655
N1 Sr1 N1 144.71(19) 6_565 3_655
N1 Sr1 N1 115.10(19) 4_565 3_655
N1 Sr1 N1 73.27(9) 2_665 3_655
N1 Sr1 N1 139.94(19) 7 3_655
N1 Sr1 N1 79.08(19) . 5_655
N1 Sr1 N1 73.27(9) 8_665 5_655
N1 Sr1 N1 115.10(19) 6_565 5_655
N1 Sr1 N1 144.71(19) 4_565 5_655
N1 Sr1 N1 139.94(19) 2_665 5_655
N1 Sr1 N1 73.27(9) 7 5_655
N1 Sr1 N1 76.09(19) 3_655 5_655
C1 B1 C1 109.56(14) 2_565 12_667
C1 B1 C1 109.56(14) 2_565 11_567
C1 B1 C1 109.3(3) 12_667 11_567
C1 B1 C1 109.3(3) 2_565 .
C1 B1 C1 109.56(14) 12_667 .
C1 B1 C1 109.55(14) 11_567 .

loop_
_geom_bond_atom_site_label_1
_geom_bond_atom_site_label_2
_geom_bond_distance
_geom_bond_site_symmetry_2
C1 C2 1.388(6) .
C1 C6 1.412(6) .
C1 B1 1.648(4) .
C2 C3 1.394(6) .
C2 H2 0.9500 .
C3 C4 1.374(7) .
C3 C7 1.521(7) .
C4 C5 1.381(7) .
C4 H4 0.9500 .
C5 C6 1.390(6) .
C5 C8 1.491(7) .
C6 H6 0.9500 .
C7 F2B 1.24(2) .
C7 F2A 1.255(8) .
C7 F3B 1.286(10) .
C7 F3A 1.347(18) .
C7 F1B 1.418(9) .
C7 F1A 1.439(9) .
C8 F4 1.303(6) .
C8 F6 1.333(6) .
C8 F5 1.346(6) .
C9 N1 1.144(6) .
C9 C10 1.455(8) .
C10 H10A 0.9800 .
C10 H10B 0.9800 .
C10 H10C 0.9800 .
N1 Sr1 2.681(5) .
Sr1 N1 2.681(5) 8_665
Sr1 N1 2.681(5) 6_565
Sr1 N1 2.681(5) 4_565
Sr1 N1 2.681(5) 2_665
Sr1 N1 2.681(5) 7
Sr1 N1 2.681(5) 3_655
Sr1 N1 2.681(5) 5_655
B1 C1 1.648(4) 2_565
B1 C1 1.648(4) 12_667
B1 C1 1.648(4) 11_567

loop_
_geom_torsion_atom_site_label_1
_geom_torsion_atom_site_label_2
_geom_torsion_atom_site_label_3
_geom_torsion_atom_site_label_4
_geom_torsion
_geom_torsion_site_symmetry_4
C6 C1 C2 C3 1.3(6) .
B1 C1 C2 C3 -175.5(3) .
C1 C2 C3 C4 0.2(7) .
C1 C2 C3 C7 178.7(4) .
C2 C3 C4 C5 -0.8(7) .
C7 C3 C4 C5 -179.2(4) .
C3 C4 C5 C6 -0.2(6) .
C3 C4 C5 C8 -179.7(4) .
C4 C5 C6 C1 1.8(6) .
C8 C5 C6 C1 -178.7(4) .
C2 C1 C6 C5 -2.3(6) .
B1 C1 C6 C5 174.7(3) .
C4 C3 C7 F2B -107.7(14) .
C2 C3 C7 F2B 73.8(15) .
C4 C3 C7 F2A 101.9(11) .
C2 C3 C7 F2A -76.6(11) .
C4 C3 C7 F3B 33.0(13) .
C2 C3 C7 F3B -145.5(11) .
C4 C3 C7 F3A -125.2(9) .
C2 C3 C7 F3A 56.3(10) .
C4 C3 C7 F1B 139.5(8) .
C2 C3 C7 F1B -38.9(9) .
C4 C3 C7 F1A -18.5(8) .
C2 C3 C7 F1A 163.0(6) .
C4 C5 C8 F4 -120.7(5) .
C6 C5 C8 F4 59.8(6) .
C4 C5 C8 F6 117.3(5) .
C6 C5 C8 F6 -62.2(5) .
C4 C5 C8 F5 0.1(6) .
C6 C5 C8 F5 -179.4(4) .
C2 C1 B1 C1 -138.3(4) 2_565
C6 C1 B1 C1 45.0(3) 2_565
C2 C1 B1 C1 101.7(5) 12_667
C6 C1 B1 C1 -75.0(2) 12_667
C2 C1 B1 C1 -18.2(4) 11_567
C6 C1 B1 C1 165.1(3) 11_567
